data_7127787
loop_
_publ_author_name
'Xie, Shaolei'
'He, Zhi-Juan'
'Zhang, Ling-Hui'
'Huang, Bo-Lun'
'Chen, Xiao-Wei'
'Zhan, Zong-Song'
'Zhang, Fu-Min'

_publ_section_title
;
 The organocatalytic enantiodivergent fluorination of
 \b-ketodiaryl-phosphine oxides for the construction of carbon-fluorine
 quaternary stereocenters.
;
_journal_issue 16
_journal_name_full 'Chemical communications (Cambridge, England)'
_journal_page_first 2069
_journal_page_last 2072
_journal_paper_doi 10.1039/d0cc07770d
_journal_volume 57
_journal_year 2021
_chemical_absolute_configuration ad
_chemical_formula_moiety 'C27 H22 F O2 P'
_chemical_formula_sum 'C27 H22 F O2 P'
_chemical_formula_weight 428.41
_space_group_crystal_system monoclinic
_space_group_IT_number 4
_space_group_name_Hall 'P 2yb'
_space_group_name_H-M_alt 'P 1 21 1'
_atom_sites_solution_hydrogens geom
_atom_sites_solution_primary direct
_audit_creation_date 2020-09-30
_audit_creation_method
;
Olex2 1.3
(compiled 2020.07.31 svn.rc2a77460 for OlexSys, GUI svn.r6145)
;
_audit_update_record
;
2020-09-30 deposited with the CCDC.	2020-12-24 downloaded from the CCDC.
;
_cell_angle_alpha 90
_cell_angle_beta 109.467(4)
_cell_angle_gamma 90
_cell_formula_units_Z 2
_cell_length_a 10.1721(4)
_cell_length_b 9.7020(3)
_cell_length_c 14.1513(6)
_cell_measurement_reflns_used 1673
_cell_measurement_temperature 294.82(10)
_cell_measurement_theta_max 66.0090
_cell_measurement_theta_min 9.2110
_cell_volume 1316.75(9)
_computing_cell_refinement 'CrysAlisPro 1.171.38.43f (Rigaku OD, 2015)'
_computing_data_collection 'CrysAlisPro 1.171.38.43f (Rigaku OD, 2015)'
_computing_data_reduction 'CrysAlisPro 1.171.38.43f (Rigaku OD, 2015)'
_computing_molecular_graphics 'Olex2 1.3 (Dolomanov et al., 2009)'
_computing_publication_material 'Olex2 1.3 (Dolomanov et al., 2009)'
_computing_structure_refinement 'SHELXL 2018/3 (Sheldrick, 2015)'
_computing_structure_solution 'SHELXS  (Sheldrick, 2008)'
_diffrn_ambient_environment air
_diffrn_ambient_temperature 294.82(10)
_diffrn_detector 'CCD plate'
_diffrn_detector_area_resol_mean 16.0733
_diffrn_detector_type Eos
_diffrn_measured_fraction_theta_full 1.000
_diffrn_measured_fraction_theta_max 1.000
_diffrn_measurement_details
;
List of Runs (angles in degrees, time in seconds):

  # Type    Start    End  Width  t~exp~   \w     \q     \k     \f   Frames
#--------------------------------------------------------------------------
  1  \w    -24.00  11.00   1.00    1.00    --    0.00 106.00  69.00   35
  2  \w      4.00  67.00   1.00    1.00    --    0.00  77.00 -90.00   63
  3  \w     -8.00  95.00   1.00    2.00    --   54.00 -19.00 -90.00  103
  4  \w     85.00 178.00   1.00    4.00    --  108.00  38.00-180.00   93
  5  \w     88.00 127.00   1.00    4.00    --  108.00 -50.00 -30.00   39
  6  \w     89.00 116.00   1.00    4.00    --  108.00-111.00  90.00   27
  7  \w     62.00 136.00   1.00    4.00    --  108.00 -77.00   0.00   74
  8  \w     52.00 107.00   1.00    4.00    --  108.00-113.00-118.00   55
  9  \w     87.00 132.00   1.00    4.00    --  108.00 -77.00-180.00   45
 10  \w     65.00  91.00   1.00    2.00    --   54.00-125.00-180.00   26
 11  \w     36.00 124.00   1.00    4.00    --  108.00 -38.00-180.00   88
 12  \w     78.00 120.00   1.00    2.00    --   54.00  57.00-120.00   42
 13  \w    104.00 129.00   1.00    4.00    --  108.00 111.00  30.00   25
 14  \w    112.00 147.00   1.00    4.00    --  108.00 111.00 120.00   35
 15  \w    116.00 167.00   1.00    4.00    --  108.00  38.00 120.00   51
 16  \w    112.00 146.00   1.00    4.00    --  108.00 178.00 -90.00   34
 17  \w     70.00  96.00   1.00    4.00    --  108.00 178.00 -90.00   26
 18  \w     35.00 124.00   1.00    4.00    --  108.00 -25.00   0.00   89
 19  \w     49.00 130.00   1.00    4.00    --  108.00 -50.00  90.00   81
 20  \w     43.00  84.00   1.00    4.00    --  108.00 -50.00 -30.00   41
 21  \w     37.00 103.00   1.00    2.00    --   54.00-125.00  30.00   66
 22  \w     36.00 104.00   1.00    4.00    --  108.00-111.00   0.00   68
 23  \w     -1.00  84.00   1.00    2.00    --   54.00 -77.00  60.00   85
 24  \w    -11.00  80.00   1.00    2.00    --   54.00 -38.00  90.00   91
 25  \w    -15.00  11.00   1.00    2.00    --   54.00 -57.00  90.00   26
 26  \w    -33.00  19.00   1.00    1.00    --    0.00 -57.00 -30.00   52
 27  \w      1.00  73.00   1.00    2.00    --   54.00 -57.00-150.00   72
;
_diffrn_measurement_device 'four-circle diffractometer'
_diffrn_measurement_device_type 'SuperNova, Dual, Cu at zero, Eos'
_diffrn_measurement_method '\w scans'
_diffrn_orient_matrix_type 'CrysAlisPro convention (1999,Acta A55,543-557)'
_diffrn_orient_matrix_UB_11 0.0286739000
_diffrn_orient_matrix_UB_12 0.1441526000
_diffrn_orient_matrix_UB_13 -0.0344956000
_diffrn_orient_matrix_UB_21 0.0369221000
_diffrn_orient_matrix_UB_22 0.0534070000
_diffrn_orient_matrix_UB_23 0.1082558000
_diffrn_orient_matrix_UB_31 0.1536435000
_diffrn_orient_matrix_UB_32 -0.0397839000
_diffrn_orient_matrix_UB_33 0.0206115000
_diffrn_radiation_monochromator mirror
_diffrn_radiation_probe x-ray
_diffrn_radiation_type 'Cu K\a'
_diffrn_radiation_wavelength 1.54184
_diffrn_reflns_av_R_equivalents 0.0358
_diffrn_reflns_av_unetI/netI 0.0560
_diffrn_reflns_Laue_measured_fraction_full 1.000
_diffrn_reflns_Laue_measured_fraction_max 1.000
_diffrn_reflns_limit_h_max 12
_diffrn_reflns_limit_h_min -5
_diffrn_reflns_limit_k_max 11
_diffrn_reflns_limit_k_min -11
_diffrn_reflns_limit_l_max 16
_diffrn_reflns_limit_l_min -16
_diffrn_reflns_number 8594
_diffrn_reflns_point_group_measured_fraction_full 1.000
_diffrn_reflns_point_group_measured_fraction_max 1.000
_diffrn_reflns_theta_full 66.578
_diffrn_reflns_theta_max 66.578
_diffrn_reflns_theta_min 4.611
_diffrn_source 'micro-focus sealed X-ray tube'
_diffrn_source_type 'SuperNova (Cu) X-ray Source'
_exptl_absorpt_coefficient_mu 1.128
_exptl_absorpt_correction_T_max 1.00000
_exptl_absorpt_correction_T_min 0.82855
_exptl_absorpt_correction_type multi-scan
_exptl_absorpt_process_details
;
CrysAlisPro 1.171.38.43f (Rigaku Oxford Diffraction, 2015)
Empirical absorption correction using spherical harmonics,
 implemented in SCALE3 ABSPACK scaling algorithm.
;
_exptl_crystal_colour 'clear light colourless'
_exptl_crystal_colour_lustre clear
_exptl_crystal_colour_modifier light
_exptl_crystal_colour_primary colourless
_exptl_crystal_density_diffrn 1.081
_exptl_crystal_description block
_exptl_crystal_F_000 448
_exptl_crystal_size_max 0.11
_exptl_crystal_size_mid 0.05
_exptl_crystal_size_min 0.04
_refine_diff_density_max 0.108
_refine_diff_density_min -0.167
_refine_diff_density_rms 0.031
_refine_ls_abs_structure_details
;
 Flack x determined using 1315 quotients [(I+)-(I-)]/[(I+)+(I-)]
 (Parsons, Flack and Wagner, Acta Cryst. B69 (2013) 249-259).
;
_refine_ls_abs_structure_Flack 0.02(2)
_refine_ls_extinction_method none
_refine_ls_goodness_of_fit_ref 0.966
_refine_ls_hydrogen_treatment constr
_refine_ls_matrix_type full
_refine_ls_number_parameters 281
_refine_ls_number_reflns 4657
_refine_ls_number_restraints 1
_refine_ls_restrained_S_all 0.966
_refine_ls_R_factor_all 0.0576
_refine_ls_R_factor_gt 0.0433
_refine_ls_shift/su_max 0.003
_refine_ls_shift/su_mean 0.000
_refine_ls_structure_factor_coef Fsqd
_refine_ls_weighting_details 'w=1/[\s^2^(Fo^2^)+(0.0354P)^2^] where P=(Fo^2^+2Fc^2^)/3'
_refine_ls_weighting_scheme calc
_refine_ls_wR_factor_gt 0.0926
_refine_ls_wR_factor_ref 0.1005
_reflns_Friedel_coverage 0.879
_reflns_Friedel_fraction_full 1.000
_reflns_Friedel_fraction_max 1.000
_reflns_number_gt 3642
_reflns_number_total 4657
_reflns_threshold_expression 'I > 2\s(I)'
_cod_data_source_file d0cc07770d2.cif
_cod_data_source_block xieshaol_0622
_cod_depositor_comments 'Adding full bibliography for 7127787--7127794.cif.'
_cod_original_cell_volume 1316.74(9)
_cod_database_code 7127787
_shelx_shelxl_version_number 2018/3
_shelx_space_group_comment
;
The symmetry employed for this shelxl refinement is uniquely defined
by the following loop, which should always be used as a source of
symmetry information in preference to the above space-group names.
They are only intended as comments.
;
_reflns_odcompleteness_completeness 99.96
_reflns_odcompleteness_iscentric 1
_reflns_odcompleteness_theta 66.97
_olex2_refinement_description
;
1. Fixed Uiso
 At 1.2 times of:
  All C(H) groups
 At 1.5 times of:
  All C(H,H,H) groups
2.a Aromatic/amide H refined with riding coordinates:
 C3(H3), C4(H4), C6(H6), C7(H7), C11(H11), C12(H12), C13(H13), C14(H14),
 C15(H15), C17(H17), C18(H18), C19(H19), C20(H20), C21(H21), C23(H23), C24(H24),
  C25(H25), C26(H26), C27(H27)
2.b Idealised Me refined as rotating group:
 C8(H8A,H8B,H8C)
;
_olex2_date_sample_data_collection 2020-06-22
_olex2_submission_special_instructions 'No special instructions were received'
_oxdiff_exptl_absorpt_empirical_details
;
Empirical correction (ABSPACK) includes:
- Absorption correction using spherical harmonics
- Frame scaling
;
_oxdiff_exptl_absorpt_empirical_full_max 1.471
_oxdiff_exptl_absorpt_empirical_full_min 0.719

loop_
_space_group_symop_operation_xyz
'x, y, z'
'-x, y+1/2, -z'

loop_
_atom_site_label
_atom_site_type_symbol
_atom_site_fract_x
_atom_site_fract_y
_atom_site_fract_z
_atom_site_U_iso_or_equiv
_atom_site_adp_type
_atom_site_occupancy
_atom_site_site_symmetry_order
_atom_site_calc_flag
_atom_site_refinement_flags_posn
_atom_site_refinement_flags_adp
_atom_site_refinement_flags_occupancy
_atom_site_disorder_assembly
_atom_site_disorder_group
P1 P -0.81921(10) -0.17767(11) -0.18557(7) 0.0514(2) Uani 1 1 d . . . . .
F1 F -1.0719(2) -0.1463(2) -0.17884(16) 0.0544(6) Uani 1 1 d . . . . .
O1 O -0.7393(3) -0.2035(4) -0.2542(2) 0.0703(9) Uani 1 1 d . . . . .
O2 O -0.9679(3) -0.4349(3) -0.2771(3) 0.0728(9) Uani 1 1 d . . . . .
C1 C -1.0500(4) -0.3582(4) -0.2593(3) 0.0508(9) Uani 1 1 d . . . . .
C2 C -1.1844(4) -0.4074(4) -0.2523(3) 0.0533(10) Uani 1 1 d . . . . .
C3 C -1.3005(4) -0.3233(5) -0.2640(3) 0.0586(10) Uani 1 1 d . . . . .
H3 H -1.295978 -0.229710 -0.276905 0.070 Uiso 1 1 calc R U . . .
C4 C -1.4215(4) -0.3781(6) -0.2565(4) 0.0698(13) Uani 1 1 d . . . . .
H4 H -1.498223 -0.321207 -0.265446 0.084 Uiso 1 1 calc R U . . .
C5 C -1.4309(5) -0.5160(6) -0.2361(4) 0.0738(14) Uani 1 1 d . . . . .
C6 C -1.1958(5) -0.5468(5) -0.2336(3) 0.0668(12) Uani 1 1 d . . . . .
H6 H -1.120608 -0.605022 -0.226761 0.080 Uiso 1 1 calc R U . . .
C7 C -1.3163(5) -0.5996(6) -0.2251(4) 0.0776(15) Uani 1 1 d . . . . .
H7 H -1.321313 -0.692915 -0.211782 0.093 Uiso 1 1 calc R U . . .
C8 C -1.5618(6) -0.5758(7) -0.2239(5) 0.106(2) Uani 1 1 d . . . . .
H8A H -1.541462 -0.608472 -0.156547 0.159 Uiso 1 1 calc R U . . .
H8B H -1.594506 -0.650958 -0.269909 0.159 Uiso 1 1 calc R U . . .
H8C H -1.632418 -0.505808 -0.237650 0.159 Uiso 1 1 calc R U . . .
C9 C -1.0124(4) -0.2037(4) -0.2461(3) 0.0477(9) Uani 1 1 d . . . . .
C10 C -1.0651(4) -0.1288(4) -0.3452(3) 0.0568(11) Uani 1 1 d . . . . .
C11 C -1.0254(5) -0.1722(7) -0.4249(3) 0.0813(14) Uani 1 1 d . . . . .
H11 H -0.969384 -0.249640 -0.419071 0.098 Uiso 1 1 calc R U . . .
C12 C -1.0718(7) -0.0965(8) -0.5153(4) 0.107(2) Uani 1 1 d . . . . .
H12 H -1.043269 -0.122459 -0.568701 0.129 Uiso 1 1 calc R U . . .
C13 C -1.1578(7) 0.0141(9) -0.5249(5) 0.116(3) Uani 1 1 d . . . . .
H13 H -1.189692 0.061543 -0.585432 0.139 Uiso 1 1 calc R U . . .
C14 C -1.1971(7) 0.0553(8) -0.4469(6) 0.111(2) Uani 1 1 d . . . . .
H14 H -1.254644 0.131777 -0.453671 0.133 Uiso 1 1 calc R U . . .
C15 C -1.1519(5) -0.0163(5) -0.3567(4) 0.0792(15) Uani 1 1 d . . . . .
H15 H -1.180407 0.011836 -0.303796 0.095 Uiso 1 1 calc R U . . .
C16 C -0.8142(4) -0.0018(4) -0.1462(3) 0.0505(9) Uani 1 1 d . . . . .
C17 C -0.8000(4) 0.0384(5) -0.0499(3) 0.0661(11) Uani 1 1 d . . . . .
H17 H -0.790700 -0.028148 -0.000771 0.079 Uiso 1 1 calc R U . . .
C18 C -0.7993(5) 0.1778(6) -0.0252(4) 0.0761(14) Uani 1 1 d . . . . .
H18 H -0.787487 0.204125 0.040281 0.091 Uiso 1 1 calc R U . . .
C19 C -0.8163(5) 0.2758(5) -0.0983(4) 0.0764(14) Uani 1 1 d . . . . .
H19 H -0.818071 0.368599 -0.082316 0.092 Uiso 1 1 calc R U . . .
C20 C -0.8306(5) 0.2384(5) -0.1944(4) 0.0708(13) Uani 1 1 d . . . . .
H20 H -0.841546 0.305365 -0.243460 0.085 Uiso 1 1 calc R U . . .
C21 C -0.8286(4) 0.0996(5) -0.2181(3) 0.0635(11) Uani 1 1 d . . . . .
H21 H -0.837027 0.074190 -0.283234 0.076 Uiso 1 1 calc R U . . .
C22 C -0.7667(4) -0.2842(5) -0.0746(3) 0.0565(10) Uani 1 1 d . . . . .
C23 C -0.6289(5) -0.3261(6) -0.0400(4) 0.0766(14) Uani 1 1 d . . . . .
H23 H -0.568008 -0.300078 -0.073362 0.092 Uiso 1 1 calc R U . . .
C24 C -0.5830(6) -0.4081(7) 0.0458(4) 0.0956(19) Uani 1 1 d . . . . .
H24 H -0.490157 -0.435486 0.069927 0.115 Uiso 1 1 calc R U . . .
C25 C -0.6699(7) -0.4488(6) 0.0948(4) 0.0920(18) Uani 1 1 d . . . . .
H25 H -0.637131 -0.505447 0.150730 0.110 Uiso 1 1 calc R U . . .
C26 C -0.8065(6) -0.4066(6) 0.0621(4) 0.0829(16) Uani 1 1 d . . . . .
H26 H -0.866502 -0.433321 0.095997 0.100 Uiso 1 1 calc R U . . .
C27 C -0.8538(5) -0.3231(5) -0.0226(3) 0.0683(12) Uani 1 1 d . . . . .
H27 H -0.945895 -0.292982 -0.044500 0.082 Uiso 1 1 calc R U . . .

loop_
_atom_site_aniso_label
_atom_site_aniso_U_11
_atom_site_aniso_U_22
_atom_site_aniso_U_33
_atom_site_aniso_U_23
_atom_site_aniso_U_13
_atom_site_aniso_U_12
P1 0.0481(5) 0.0573(6) 0.0503(5) 0.0022(5) 0.0182(4) 0.0005(5)
F1 0.0518(11) 0.0586(16) 0.0565(13) -0.0101(10) 0.0229(10) -0.0024(10)
O1 0.0627(16) 0.087(3) 0.0714(19) -0.0004(18) 0.0364(14) 0.0058(17)
O2 0.080(2) 0.056(2) 0.093(2) -0.0106(17) 0.0431(18) 0.0027(16)
C1 0.061(2) 0.045(2) 0.046(2) 0.0011(17) 0.0166(18) 0.0004(19)
C2 0.059(2) 0.053(2) 0.046(2) 0.0028(18) 0.0133(17) -0.0065(19)
C3 0.058(2) 0.058(3) 0.055(2) 0.002(2) 0.0125(18) -0.006(2)
C4 0.050(2) 0.079(4) 0.074(3) 0.004(3) 0.012(2) -0.010(2)
C5 0.063(3) 0.085(4) 0.065(3) 0.008(3) 0.011(2) -0.024(3)
C6 0.068(3) 0.058(3) 0.068(3) 0.008(2) 0.015(2) -0.005(2)
C7 0.081(3) 0.062(3) 0.085(3) 0.017(3) 0.020(3) -0.020(3)
C8 0.084(4) 0.121(6) 0.116(5) 0.006(4) 0.036(4) -0.038(4)
C9 0.0511(19) 0.049(2) 0.0455(19) -0.0021(17) 0.0194(15) -0.0003(18)
C10 0.051(2) 0.058(3) 0.056(2) 0.0035(19) 0.0111(18) -0.0132(18)
C11 0.098(3) 0.094(4) 0.049(2) 0.000(3) 0.020(2) -0.015(4)
C12 0.129(5) 0.138(6) 0.048(3) 0.008(3) 0.021(3) -0.040(5)
C13 0.106(5) 0.122(6) 0.087(4) 0.047(5) -0.012(4) -0.040(4)
C14 0.105(5) 0.089(5) 0.119(5) 0.052(4) 0.010(4) 0.001(4)
C15 0.079(3) 0.069(3) 0.083(3) 0.025(3) 0.019(3) 0.005(3)
C16 0.0423(19) 0.054(3) 0.052(2) 0.0041(18) 0.0117(17) -0.0047(17)
C17 0.071(3) 0.072(3) 0.051(2) 0.000(2) 0.015(2) -0.006(3)
C18 0.084(3) 0.076(4) 0.067(3) -0.013(3) 0.024(2) -0.008(3)
C19 0.073(3) 0.058(3) 0.091(4) -0.011(3) 0.018(3) -0.015(2)
C20 0.071(3) 0.053(3) 0.078(3) 0.007(2) 0.012(2) -0.016(2)
C21 0.069(3) 0.064(3) 0.055(2) 0.003(2) 0.017(2) -0.018(2)
C22 0.057(2) 0.054(3) 0.052(2) 0.0023(19) 0.0088(18) -0.0004(19)
C23 0.063(3) 0.085(4) 0.072(3) 0.005(3) 0.010(2) 0.010(3)
C24 0.085(4) 0.092(4) 0.084(4) 0.013(3) -0.007(3) 0.023(3)
C25 0.126(5) 0.066(4) 0.058(3) 0.009(3) -0.003(3) 0.000(3)
C26 0.106(4) 0.074(4) 0.059(3) 0.014(3) 0.016(3) -0.009(3)
C27 0.070(3) 0.071(3) 0.058(3) 0.010(2) 0.013(2) -0.003(2)

loop_
_atom_type_symbol
_atom_type_description
_atom_type_scat_dispersion_real
_atom_type_scat_dispersion_imag
_atom_type_scat_source
C C 0.0181 0.0091 'International Tables Vol C Tables 4.2.6.8 and 6.1.1.4'
H H 0.0000 0.0000 'International Tables Vol C Tables 4.2.6.8 and 6.1.1.4'
F F 0.0727 0.0534 'International Tables Vol C Tables 4.2.6.8 and 6.1.1.4'
O O 0.0492 0.0322 'International Tables Vol C Tables 4.2.6.8 and 6.1.1.4'
P P 0.2955 0.4335 'International Tables Vol C Tables 4.2.6.8 and 6.1.1.4'

loop_
_geom_angle_atom_site_label_1
_geom_angle_atom_site_label_2
_geom_angle_atom_site_label_3
_geom_angle
_geom_angle_site_symmetry_1
_geom_angle_site_symmetry_3
_geom_angle_publ_flag
O1 P1 C9 113.43(17) . . ?
O1 P1 C16 113.6(2) . . ?
O1 P1 C22 113.9(2) . . ?
C16 P1 C9 100.74(18) . . ?
C16 P1 C22 107.76(19) . . ?
C22 P1 C9 106.29(18) . . ?
O2 C1 C2 122.3(4) . . ?
O2 C1 C9 117.6(4) . . ?
C2 C1 C9 120.1(4) . . ?
C3 C2 C1 124.4(4) . . ?
C6 C2 C1 117.6(4) . . ?
C6 C2 C3 118.0(4) . . ?
C2 C3 H3 119.8 . . ?
C4 C3 C2 120.4(4) . . ?
C4 C3 H3 119.8 . . ?
C3 C4 H4 119.4 . . ?
C3 C4 C5 121.2(5) . . ?
C5 C4 H4 119.4 . . ?
C4 C5 C7 118.5(4) . . ?
C4 C5 C8 121.4(5) . . ?
C7 C5 C8 120.1(5) . . ?
C2 C6 H6 119.5 . . ?
C7 C6 C2 120.9(5) . . ?
C7 C6 H6 119.5 . . ?
C5 C7 H7 119.5 . . ?
C6 C7 C5 121.0(5) . . ?
C6 C7 H7 119.5 . . ?
C5 C8 H8A 109.5 . . ?
C5 C8 H8B 109.5 . . ?
C5 C8 H8C 109.5 . . ?
H8A C8 H8B 109.5 . . ?
H8A C8 H8C 109.5 . . ?
H8B C8 H8C 109.5 . . ?
F1 C9 P1 105.1(2) . . ?
F1 C9 C1 108.8(3) . . ?
F1 C9 C10 109.8(3) . . ?
C1 C9 P1 111.4(3) . . ?
C10 C9 P1 110.6(3) . . ?
C10 C9 C1 111.0(3) . . ?
C11 C10 C9 120.0(4) . . ?
C15 C10 C9 120.4(4) . . ?
C15 C10 C11 119.5(5) . . ?
C10 C11 H11 120.7 . . ?
C10 C11 C12 118.7(6) . . ?
C12 C11 H11 120.7 . . ?
C11 C12 H12 119.7 . . ?
C13 C12 C11 120.6(7) . . ?
C13 C12 H12 119.7 . . ?
C12 C13 H13 119.8 . . ?
C14 C13 C12 120.3(6) . . ?
C14 C13 H13 119.8 . . ?
C13 C14 H14 119.9 . . ?
C13 C14 C15 120.3(7) . . ?
C15 C14 H14 119.9 . . ?
C10 C15 C14 120.5(6) . . ?
C10 C15 H15 119.7 . . ?
C14 C15 H15 119.7 . . ?
C17 C16 P1 124.0(3) . . ?
C17 C16 C21 118.4(4) . . ?
C21 C16 P1 117.5(3) . . ?
C16 C17 H17 119.6 . . ?
C16 C17 C18 120.7(5) . . ?
C18 C17 H17 119.6 . . ?
C17 C18 H18 120.2 . . ?
C19 C18 C17 119.6(5) . . ?
C19 C18 H18 120.2 . . ?
C18 C19 H19 119.6 . . ?
C20 C19 C18 120.7(5) . . ?
C20 C19 H19 119.6 . . ?
C19 C20 H20 120.3 . . ?
C19 C20 C21 119.5(4) . . ?
C21 C20 H20 120.3 . . ?
C16 C21 C20 121.1(4) . . ?
C16 C21 H21 119.5 . . ?
C20 C21 H21 119.5 . . ?
C23 C22 P1 116.5(4) . . ?
C27 C22 P1 124.3(3) . . ?
C27 C22 C23 119.1(4) . . ?
C22 C23 H23 120.6 . . ?
C22 C23 C24 118.7(5) . . ?
C24 C23 H23 120.6 . . ?
C23 C24 H24 119.1 . . ?
C25 C24 C23 121.8(5) . . ?
C25 C24 H24 119.1 . . ?
C24 C25 H25 119.9 . . ?
C24 C25 C26 120.1(5) . . ?
C26 C25 H25 119.9 . . ?
C25 C26 H26 120.5 . . ?
C25 C26 C27 119.0(6) . . ?
C27 C26 H26 120.5 . . ?
C22 C27 C26 121.3(5) . . ?
C22 C27 H27 119.4 . . ?
C26 C27 H27 119.4 . . ?

loop_
_geom_bond_atom_site_label_1
_geom_bond_atom_site_label_2
_geom_bond_distance
_geom_bond_site_symmetry_2
_geom_bond_publ_flag
P1 O1 1.481(3) . ?
P1 C9 1.880(4) . ?
P1 C16 1.791(4) . ?
P1 C22 1.806(4) . ?
F1 C9 1.402(4) . ?
O2 C1 1.207(5) . ?
C1 C2 1.483(5) . ?
C1 C9 1.543(6) . ?
C2 C3 1.399(6) . ?
C2 C6 1.390(6) . ?
C3 H3 0.9300 . ?
C3 C4 1.376(6) . ?
C4 H4 0.9300 . ?
C4 C5 1.378(7) . ?
C5 C7 1.385(7) . ?
C5 C8 1.514(6) . ?
C6 H6 0.9300 . ?
C6 C7 1.370(6) . ?
C7 H7 0.9300 . ?
C8 H8A 0.9600 . ?
C8 H8B 0.9600 . ?
C8 H8C 0.9600 . ?
C9 C10 1.510(5) . ?
C10 C11 1.385(6) . ?
C10 C15 1.379(6) . ?
C11 H11 0.9300 . ?
C11 C12 1.412(7) . ?
C12 H12 0.9300 . ?
C12 C13 1.363(10) . ?
C13 H13 0.9300 . ?
C13 C14 1.354(10) . ?
C14 H14 0.9300 . ?
C14 C15 1.390(7) . ?
C15 H15 0.9300 . ?
C16 C17 1.377(6) . ?
C16 C21 1.387(6) . ?
C17 H17 0.9300 . ?
C17 C18 1.397(7) . ?
C18 H18 0.9300 . ?
C18 C19 1.373(7) . ?
C19 H19 0.9300 . ?
C19 C20 1.367(7) . ?
C20 H20 0.9300 . ?
C20 C21 1.390(6) . ?
C21 H21 0.9300 . ?
C22 C23 1.383(6) . ?
C22 C27 1.380(6) . ?
C23 H23 0.9300 . ?
C23 C24 1.396(7) . ?
C24 H24 0.9300 . ?
C24 C25 1.351(7) . ?
C25 H25 0.9300 . ?
C25 C26 1.372(8) . ?
C26 H26 0.9300 . ?
C26 C27 1.393(6) . ?
C27 H27 0.9300 . ?

loop_
_geom_torsion_atom_site_label_1
_geom_torsion_atom_site_label_2
_geom_torsion_atom_site_label_3
_geom_torsion_atom_site_label_4
_geom_torsion
_geom_torsion_site_symmetry_1
_geom_torsion_site_symmetry_2
_geom_torsion_site_symmetry_3
_geom_torsion_site_symmetry_4
_geom_torsion_publ_flag
P1 C9 C10 C11 67.6(4) . . . . ?
P1 C9 C10 C15 -111.9(4) . . . . ?
P1 C16 C17 C18 -178.9(3) . . . . ?
P1 C16 C21 C20 177.8(3) . . . . ?
P1 C22 C23 C24 179.7(4) . . . . ?
P1 C22 C27 C26 179.4(4) . . . . ?
F1 C9 C10 C11 -176.9(4) . . . . ?
F1 C9 C10 C15 3.7(5) . . . . ?
O1 P1 C9 F1 -167.3(2) . . . . ?
O1 P1 C9 C1 75.0(3) . . . . ?
O1 P1 C9 C10 -48.9(3) . . . . ?
O1 P1 C16 C17 -138.9(3) . . . . ?
O1 P1 C16 C21 42.5(4) . . . . ?
O1 P1 C22 C23 29.4(4) . . . . ?
O1 P1 C22 C27 -151.8(4) . . . . ?
O2 C1 C2 C3 -158.5(4) . . . . ?
O2 C1 C2 C6 20.9(6) . . . . ?
O2 C1 C9 P1 -34.2(5) . . . . ?
O2 C1 C9 F1 -149.6(4) . . . . ?
O2 C1 C9 C10 89.5(4) . . . . ?
C1 C2 C3 C4 179.8(4) . . . . ?
C1 C2 C6 C7 179.3(4) . . . . ?
C1 C9 C10 C11 -56.5(5) . . . . ?
C1 C9 C10 C15 124.0(4) . . . . ?
C2 C1 C9 P1 147.2(3) . . . . ?
C2 C1 C9 F1 31.8(5) . . . . ?
C2 C1 C9 C10 -89.1(4) . . . . ?
C2 C3 C4 C5 0.9(7) . . . . ?
C2 C6 C7 C5 0.8(8) . . . . ?
C3 C2 C6 C7 -1.2(7) . . . . ?
C3 C4 C5 C7 -1.3(8) . . . . ?
C3 C4 C5 C8 177.6(5) . . . . ?
C4 C5 C7 C6 0.4(8) . . . . ?
C6 C2 C3 C4 0.3(6) . . . . ?
C8 C5 C7 C6 -178.5(5) . . . . ?
C9 P1 C16 C17 99.4(4) . . . . ?
C9 P1 C16 C21 -79.2(3) . . . . ?
C9 P1 C22 C23 155.0(4) . . . . ?
C9 P1 C22 C27 -26.1(4) . . . . ?
C9 C1 C2 C3 20.0(6) . . . . ?
C9 C1 C2 C6 -160.5(4) . . . . ?
C9 C10 C11 C12 -177.4(4) . . . . ?
C9 C10 C15 C14 178.0(5) . . . . ?
C10 C11 C12 C13 -2.3(9) . . . . ?
C11 C10 C15 C14 -1.4(8) . . . . ?
C11 C12 C13 C14 1.8(10) . . . . ?
C12 C13 C14 C15 -1.1(11) . . . . ?
C13 C14 C15 C10 0.9(10) . . . . ?
C15 C10 C11 C12 2.1(7) . . . . ?
C16 P1 C9 F1 -45.6(3) . . . . ?
C16 P1 C9 C1 -163.2(3) . . . . ?
C16 P1 C9 C10 72.9(3) . . . . ?
C16 P1 C22 C23 -97.7(4) . . . . ?
C16 P1 C22 C27 81.2(4) . . . . ?
C16 C17 C18 C19 1.5(7) . . . . ?
C17 C16 C21 C20 -0.9(6) . . . . ?
C17 C18 C19 C20 -1.5(7) . . . . ?
C18 C19 C20 C21 0.3(7) . . . . ?
C19 C20 C21 C16 0.9(7) . . . . ?
C21 C16 C17 C18 -0.3(7) . . . . ?
C22 P1 C9 F1 66.7(3) . . . . ?
C22 P1 C9 C1 -50.9(3) . . . . ?
C22 P1 C9 C10 -174.9(3) . . . . ?
C22 P1 C16 C17 -11.7(4) . . . . ?
C22 P1 C16 C21 169.7(3) . . . . ?
C22 C23 C24 C25 0.9(9) . . . . ?
C23 C22 C27 C26 -1.8(8) . . . . ?
C23 C24 C25 C26 -1.7(10) . . . . ?
C24 C25 C26 C27 0.8(9) . . . . ?
C25 C26 C27 C22 1.0(8) . . . . ?
C27 C22 C23 C24 0.8(8) . . . . ?

loop_
_smtbx_masks_void_nr
_smtbx_masks_void_average_x
_smtbx_masks_void_average_y
_smtbx_masks_void_average_z
_smtbx_masks_void_volume
_smtbx_masks_void_count_electrons
_smtbx_masks_void_content
1 0.500 -0.126 0.500 268.7 63.7 ?
